data_7027168
loop_
_publ_author_name
'Dobosz, Agnieszka'
'Dudarenko, Nikolai M.'
'Fritsky, Igor O.'
'G\/lowiak, Tadeusz'
'Karaczyn, Aldona'
'Koz\/lowski, Henryk'
'Sliva, Tatiana Yu.'
'\'Swi\;atek-Koz\/lowska, Jolanta'

_publ_contact_author 'Igor O.Fritsky'
_publ_section_title
;
 N-Bonding of the hydroxamic function in nickel(II) and copper(II)
 complexes with 2-(hydroxyimino)propanohydroxamic acid
;
_journal_issue 5
_journal_name_full 'Journal of the Chemical Society, Dalton Transactions'
_journal_page_first 743
_journal_paper_doi 10.1039/a808681h
_journal_year 1999
_chemical_formula_sum 'C15 H21 Cu N3 O8'
_chemical_formula_weight 434.89
_chemical_name_systematic
; 
[(aqua)(1,10-phenantroline){2-(hydroxyimino)propanoato (2-)}copper(II)] 
tetrahydrate 
;
_space_group_IT_number 2
_symmetry_space_group_name_Hall '-P 1'
_symmetry_space_group_name_H-M 'P -1'
_atom_sites_solution_hydrogens geom
_atom_sites_solution_primary direct
_atom_sites_solution_secondary difmap
_audit_creation_method SHELXL-97
_cell_angle_alpha 70.91(3)
_cell_angle_beta 82.79(3)
_cell_angle_gamma 78.15(3)
_cell_formula_units_Z 2
_cell_length_a 7.1180(10)
_cell_length_b 11.377(2)
_cell_length_c 12.616(3)
_cell_measurement_temperature 293(2)
_cell_volume 943.0(4)
_computing_publication_material 'ORTEP, 1964'
_computing_structure_refinement 'SHELXL-97 (Sheldrick, 1997)'
_computing_structure_solution 'SHELXS-97 (Sheldrick, 1990)'
_diffrn_ambient_temperature 293(2)
_diffrn_measured_fraction_theta_full 0.876
_diffrn_measured_fraction_theta_max 0.876
_diffrn_measurement_device 'Kuma KM4 automatic diffractometer'
_diffrn_measurement_method 'profile data from omega/2theta scans'
_diffrn_radiation_monochromator graphite
_diffrn_radiation_source 'fine-focus sealed tube'
_diffrn_radiation_type MoK\a
_diffrn_radiation_wavelength 0.71073
_diffrn_reflns_av_R_equivalents 0.0460
_diffrn_reflns_av_sigmaI/netI 0.0372
_diffrn_reflns_limit_h_max 9
_diffrn_reflns_limit_h_min -5
_diffrn_reflns_limit_k_max 14
_diffrn_reflns_limit_k_min -14
_diffrn_reflns_limit_l_max 16
_diffrn_reflns_limit_l_min -16
_diffrn_reflns_number 6936
_diffrn_reflns_theta_full 28.76
_diffrn_reflns_theta_max 28.76
_diffrn_reflns_theta_min 3.25
_diffrn_standards_interval_count 100
_diffrn_standards_number 3
_exptl_absorpt_coefficient_mu 1.206
_exptl_absorpt_correction_type none
_exptl_crystal_colour 'dark green'
_exptl_crystal_density_diffrn 1.532
_exptl_crystal_density_method 'not measured'
_exptl_crystal_description BLOCK
_exptl_crystal_F_000 450
_exptl_crystal_size_max 0.25
_exptl_crystal_size_mid 0.20
_exptl_crystal_size_min 0.18
_refine_diff_density_max 0.648
_refine_diff_density_min -0.552
_refine_diff_density_rms 0.067
_refine_ls_extinction_coef 0.0015(16)
_refine_ls_extinction_expression Fc^*^=kFc[1+0.001xFc^2^\l^3^/sin(2\q)]^-1/4^
_refine_ls_extinction_method SHELXL
_refine_ls_goodness_of_fit_ref 1.022
_refine_ls_hydrogen_treatment mixed
_refine_ls_matrix_type full
_refine_ls_number_parameters 250
_refine_ls_number_reflns 4305
_refine_ls_number_restraints 0
_refine_ls_restrained_S_all 1.022
_refine_ls_R_factor_all 0.0442
_refine_ls_R_factor_gt 0.0385
_refine_ls_shift/su_max 0.101
_refine_ls_shift/su_mean 0.004
_refine_ls_structure_factor_coef Fsqd
_refine_ls_weighting_details 'calc w=1/[\s^2^(Fo^2^)+(0.0617P)^2^+0.5687P] where P=(Fo^2^+2Fc^2^)/3'
_refine_ls_weighting_scheme calc
_refine_ls_wR_factor_gt 0.1056
_refine_ls_wR_factor_ref 0.1129
_reflns_number_gt 3802
_reflns_number_total 4305
_reflns_threshold_expression >2sigma(I)
_cod_data_source_file 808681hsup1.cif
_cod_data_source_block 1
_cod_original_cell_volume 943.0(3)
_cod_database_code 7027168

loop_
_symmetry_equiv_pos_as_xyz
'x, y, z'
'-x, -y, -z'

loop_
_atom_site_label
_atom_site_type_symbol
_atom_site_fract_x
_atom_site_fract_y
_atom_site_fract_z
_atom_site_U_iso_or_equiv
_atom_site_adp_type
_atom_site_occupancy
_atom_site_symmetry_multiplicity
_atom_site_calc_flag
_atom_site_refinement_flags
Cu Cu 0.46979(4) 0.39306(2) 0.76693(2) 0.03526(11) Uani 1 1 d .
O1 O 0.6172(3) 0.46771(15) 0.62714(14) 0.0437(4) Uani 1 1 d .
O2 O 0.8230(3) 0.41184(18) 0.49686(15) 0.0506(4) Uani 1 1 d .
O3 O 0.5993(2) 0.11920(15) 0.81267(15) 0.0440(4) Uani 1 1 d .
O4 O 0.1987(3) 0.38233(16) 0.69741(14) 0.0449(4) Uani 1 1 d .
O5 O 0.1910(3) 0.32289(19) 0.41646(19) 0.0607(5) Uani 1 1 d .
O6 O 1.0372(4) -0.0620(4) 1.1069(2) 0.0745(8) Uani 1 1 d .
O7 O 0.7429(3) -0.1155(2) 1.26215(19) 0.0623(5) Uani 1 1 d .
O8 O 0.6551(5) -0.0746(3) 1.4656(2) 0.0924(9) Uani 1 1 d .
N1 N 0.6134(3) 0.23480(17) 0.74497(15) 0.0349(4) Uani 1 1 d .
N2 N 0.3838(3) 0.33368(18) 0.93273(16) 0.0363(4) Uani 1 1 d .
N3 N 0.3571(3) 0.56259(17) 0.78454(16) 0.0362(4) Uani 1 1 d .
C1 C 0.7216(3) 0.3852(2) 0.58575(19) 0.0380(4) Uani 1 1 d .
C2 C 0.7179(3) 0.2498(2) 0.65088(19) 0.0382(4) Uani 1 1 d .
C3 C 0.8210(4) 0.1431(3) 0.6106(2) 0.0511(6) Uani 1 1 d .
H3A H 0.9120 0.0896 0.6638 0.077 Uiso 1 1 calc R
H3B H 0.8874 0.1758 0.5391 0.077 Uiso 1 1 calc R
H3C H 0.7299 0.0952 0.6029 0.077 Uiso 1 1 calc R
C4 C 0.3944(4) 0.2176(2) 1.0042(2) 0.0439(5) Uani 1 1 d .
H4A H 0.4452 0.1494 0.9779 0.053 Uiso 1 1 calc R
C5 C 0.3318(4) 0.1941(3) 1.1176(2) 0.0497(6) Uani 1 1 d .
H5A H 0.3412 0.1114 1.1654 0.060 Uiso 1 1 calc R
C6 C 0.2567(4) 0.2926(3) 1.1581(2) 0.0475(6) Uani 1 1 d .
H6A H 0.2161 0.2777 1.2336 0.057 Uiso 1 1 calc R
C7 C 0.2413(3) 0.4171(2) 1.0843(2) 0.0401(5) Uani 1 1 d .
C8 C 0.3076(3) 0.4325(2) 0.97192(18) 0.0346(4) Uani 1 1 d .
C9 C 0.3402(4) 0.6751(2) 0.7071(2) 0.0433(5) Uani 1 1 d .
H9A H 0.3844 0.6802 0.6335 0.052 Uiso 1 1 calc R
C10 C 0.2583(4) 0.7861(2) 0.7322(3) 0.0541(6) Uani 1 1 d .
H10A H 0.2463 0.8634 0.6755 0.065 Uiso 1 1 calc R
C11 C 0.1958(4) 0.7806(2) 0.8405(3) 0.0516(6) Uani 1 1 d .
H11A H 0.1432 0.8543 0.8581 0.062 Uiso 1 1 calc R
C12 C 0.2114(3) 0.6633(2) 0.9248(2) 0.0426(5) Uani 1 1 d .
C13 C 0.2926(3) 0.5561(2) 0.89174(19) 0.0348(4) Uani 1 1 d .
C15 C 0.1602(3) 0.5279(3) 1.1167(2) 0.0487(6) Uani 1 1 d .
H15A H 0.1165 0.5190 1.1910 0.058 Uiso 1 1 calc R
C14 C 0.1462(3) 0.6446(3) 1.0411(2) 0.0496(6) Uani 1 1 d .
H14A H 0.0934 0.7144 1.0646 0.059 Uiso 1 1 calc R
H1 H 0.2073 0.3081 0.7004 0.050 Uiso 1 1 d .
H2 H 0.1830 0.4246 0.6337 0.050 Uiso 1 1 d .
H3 H 0.0765 0.3513 0.4411 0.050 Uiso 1 1 d .
H4 H 0.2588 0.3872 0.4116 0.050 Uiso 1 1 d .
H7 H 0.6308 -0.1068 1.2226 0.050 Uiso 1 1 d .
H8 H 0.8624 -0.1025 1.1983 0.050 Uiso 1 1 d .
H9 H 0.6903 -0.1410 1.5230 0.050 Uiso 1 1 d .
H10 H 0.5456 -0.0366 1.4889 0.050 Uiso 0.50 1 d P
H10' H 0.6768 -0.0854 1.4050 0.050 Uiso 0.50 1 d P
H5 H 1.1573 -0.0853 1.1261 0.050 Uiso 1 1 d .
H6 H 1.0340 -0.0229 1.0351 0.050 Uiso 0.50 1 d P
H6' H 1.044(12) -0.006(7) 1.097(7) 0.05(3) Uiso 0.50 1 d P

loop_
_atom_site_aniso_label
_atom_site_aniso_U_11
_atom_site_aniso_U_22
_atom_site_aniso_U_33
_atom_site_aniso_U_23
_atom_site_aniso_U_13
_atom_site_aniso_U_12
Cu 0.03782(16) 0.03060(16) 0.03523(16) -0.01033(11) 0.00196(10) -0.00369(10)
O1 0.0469(9) 0.0352(8) 0.0440(9) -0.0102(7) 0.0085(7) -0.0067(7)
O2 0.0501(10) 0.0505(10) 0.0411(9) -0.0087(8) 0.0108(7) -0.0038(8)
O3 0.0464(9) 0.0308(8) 0.0482(9) -0.0065(7) 0.0007(7) -0.0044(6)
O4 0.0483(9) 0.0416(9) 0.0430(9) -0.0113(7) -0.0055(7) -0.0054(7)
O5 0.0578(11) 0.0480(10) 0.0720(13) -0.0221(10) 0.0187(10) -0.0073(9)
O6 0.0553(13) 0.099(3) 0.0515(13) -0.0044(15) -0.0086(9) -0.0020(15)
O7 0.0570(12) 0.0671(13) 0.0666(13) -0.0198(11) -0.0038(10) -0.0209(10)
O8 0.112(2) 0.0705(16) 0.0695(15) -0.0170(13) 0.0072(15) 0.0253(14)
N1 0.0344(8) 0.0300(8) 0.0374(9) -0.0088(7) -0.0019(7) -0.0026(7)
N2 0.0368(9) 0.0356(9) 0.0375(9) -0.0138(8) -0.0003(7) -0.0058(7)
N3 0.0361(9) 0.0327(9) 0.0397(9) -0.0122(8) -0.0027(7) -0.0044(7)
C1 0.0340(10) 0.0416(11) 0.0365(10) -0.0105(9) -0.0003(8) -0.0060(8)
C2 0.0334(10) 0.0394(11) 0.0411(11) -0.0145(9) -0.0017(8) -0.0019(8)
C3 0.0555(14) 0.0466(13) 0.0504(14) -0.0218(11) 0.0062(11) -0.0015(11)
C4 0.0485(13) 0.0400(12) 0.0409(12) -0.0111(10) -0.0003(9) -0.0069(9)
C5 0.0566(14) 0.0473(13) 0.0404(12) -0.0051(10) 0.0003(10) -0.0144(11)
C6 0.0444(12) 0.0622(15) 0.0361(11) -0.0134(11) 0.0025(9) -0.0155(11)
C7 0.0310(10) 0.0539(13) 0.0411(11) -0.0210(10) 0.0017(8) -0.0120(9)
C8 0.0274(9) 0.0413(11) 0.0395(11) -0.0175(9) -0.0008(8) -0.0080(8)
C9 0.0446(12) 0.0358(11) 0.0462(12) -0.0093(10) -0.0028(10) -0.0053(9)
C10 0.0577(15) 0.0337(12) 0.0656(17) -0.0098(11) -0.0070(13) -0.0037(10)
C11 0.0461(13) 0.0364(12) 0.0752(18) -0.0254(12) -0.0015(12) -0.0015(10)
C12 0.0326(10) 0.0443(12) 0.0592(14) -0.0284(11) 0.0003(9) -0.0064(9)
C13 0.0277(9) 0.0358(10) 0.0431(11) -0.0165(9) -0.0012(8) -0.0044(7)
C15 0.0378(11) 0.0696(17) 0.0493(13) -0.0352(13) 0.0067(10) -0.0110(11)
C14 0.0384(12) 0.0591(15) 0.0639(16) -0.0402(14) 0.0040(11) -0.0064(10)

loop_
_atom_type_symbol
_atom_type_description
_atom_type_scat_dispersion_real
_atom_type_scat_dispersion_imag
_atom_type_scat_source
C C 0.0033 0.0016 'International Tables Vol C Tables 4.2.6.8 and 6.1.1.4'
H H 0.0000 0.0000 'International Tables Vol C Tables 4.2.6.8 and 6.1.1.4'
N N 0.0061 0.0033 'International Tables Vol C Tables 4.2.6.8 and 6.1.1.4'
O O 0.0106 0.0060 'International Tables Vol C Tables 4.2.6.8 and 6.1.1.4'
Cu Cu 0.3201 1.2651 'International Tables Vol C Tables 4.2.6.8 and 6.1.1.4'

loop_
_geom_angle_atom_site_label_1
_geom_angle_atom_site_label_2
_geom_angle_atom_site_label_3
_geom_angle
_geom_angle_site_symmetry_1
_geom_angle_site_symmetry_3
O1 Cu N1 82.23(8) . .
O1 Cu N3 92.39(8) . .
N1 Cu N3 172.34(7) . .
O1 Cu N2 161.13(8) . .
N1 Cu N2 101.34(8) . .
N3 Cu N2 82.03(8) . .
O1 Cu O4 100.48(7) . .
N1 Cu O4 94.40(7) . .
N3 Cu O4 91.95(7) . .
N2 Cu O4 97.73(7) . .
O1 Cu O7 109.52(7) . 2_657
N1 Cu O7 52.79(6) . 2_657
N3 Cu O7 134.67(6) . 2_657
N2 Cu O7 86.74(7) . 2_657
O4 Cu O7 46.30(6) . 2_657
O1 Cu O2 62.94(6) . 2_666
N1 Cu O2 109.45(7) . 2_666
N3 Cu O2 72.49(7) . 2_666
N2 Cu O2 130.89(6) . 2_666
O4 Cu O2 43.92(6) . 2_666
O7 Cu O2 82.76(5) 2_657 2_666
C1 O1 Cu 113.26(14) . .
Cu O4 H1 105.9 . .
Cu O4 H2 115.5 . .
H1 O4 H2 107.4 . .
H3 O5 H4 102.2 . .
H5 O6 H6 110.0 . .
H5 O6 H6' 89.6 . .
H6 O6 H6' 70.2 . .
H7 O7 H8 106.1 . .
H9 O8 H10 104.9 . .
H9 O8 H10' 115.4 . .
H10 O8 H10' 125.0 . .
C2 N1 O3 120.03(18) . .
C2 N1 Cu 114.22(15) . .
O3 N1 Cu 125.54(14) . .
C4 N2 C8 118.3(2) . .
C4 N2 Cu 130.06(16) . .
C8 N2 Cu 111.66(15) . .
C9 N3 C13 118.3(2) . .
C9 N3 Cu 128.76(17) . .
C13 N3 Cu 112.89(15) . .
O2 C1 O1 123.9(2) . .
O2 C1 C2 119.5(2) . .
O1 C1 C2 116.59(19) . .
N1 C2 C3 123.5(2) . .
N1 C2 C1 113.35(19) . .
C3 C2 C1 123.1(2) . .
C2 C3 H3A 109.5 . .
C2 C3 H3B 109.5 . .
H3A C3 H3B 109.5 . .
C2 C3 H3C 109.5 . .
H3A C3 H3C 109.5 . .
H3B C3 H3C 109.5 . .
N2 C4 C5 122.4(2) . .
N2 C4 H4A 118.8 . .
C5 C4 H4A 118.8 . .
C6 C5 C4 119.8(2) . .
C6 C5 H5A 120.1 . .
C4 C5 H5A 120.1 . .
C5 C6 C7 119.3(2) . .
C5 C6 H6A 120.3 . .
C7 C6 H6A 120.3 . .
C8 C7 C6 117.2(2) . .
C8 C7 C15 118.5(2) . .
C6 C7 C15 124.3(2) . .
N2 C8 C7 123.0(2) . .
N2 C8 C13 116.76(19) . .
C7 C8 C13 120.2(2) . .
N3 C9 C10 122.4(2) . .
N3 C9 H9A 118.8 . .
C10 C9 H9A 118.8 . .
C11 C10 C9 119.6(2) . .
C11 C10 H10A 120.2 . .
C9 C10 H10A 120.2 . .
C10 C11 C12 119.7(2) . .
C10 C11 H11A 120.2 . .
C12 C11 H11A 120.2 . .
C11 C12 C13 116.9(2) . .
C11 C12 C14 125.0(2) . .
C13 C12 C14 118.1(2) . .
N3 C13 C12 123.1(2) . .
N3 C13 C8 116.52(19) . .
C12 C13 C8 120.4(2) . .
C14 C15 C7 121.3(2) . .
C14 C15 H15A 119.4 . .
C7 C15 H15A 119.4 . .
C15 C14 C12 121.5(2) . .
C15 C14 H14A 119.3 . .
C12 C14 H14A 119.3 . .

loop_
_geom_bond_atom_site_label_1
_geom_bond_atom_site_label_2
_geom_bond_distance
_geom_bond_site_symmetry_2
Cu O1 1.9634(18) .
Cu N1 1.9655(19) .
Cu N3 2.0032(19) .
Cu N2 2.032(2) .
Cu O4 2.2582(18) .
Cu O7 3.906(2) 2_657
Cu O2 3.919(2) 2_666
O1 C1 1.282(3) .
O2 C1 1.239(3) .
O3 N1 1.329(2) .
O4 H1 0.8227 .
O4 H2 0.7984 .
O5 H3 0.8713 .
O5 H4 0.9383 .
O6 H5 0.8809 .
O6 H6 0.8698 .
O6 H6' 0.62(7) .
O7 H7 0.9649 .
O7 H8 1.0935 .
O8 H9 0.8762 .
O8 H10 0.8761 .
O8 H10' 0.8049 .
N1 C2 1.300(3) .
N2 C4 1.327(3) .
N2 C8 1.360(3) .
N3 C9 1.325(3) .
N3 C13 1.356(3) .
C1 C2 1.494(3) .
C2 C3 1.488(3) .
C3 H3A 0.9600 .
C3 H3B 0.9600 .
C3 H3C 0.9600 .
C4 C5 1.399(3) .
C4 H4A 0.9300 .
C5 C6 1.365(4) .
C5 H5A 0.9300 .
C6 C7 1.408(4) .
C6 H6A 0.9300 .
C7 C8 1.403(3) .
C7 C15 1.437(4) .
C8 C13 1.431(3) .
C9 C10 1.396(4) .
C9 H9A 0.9300 .
C10 C11 1.368(4) .
C10 H10A 0.9300 .
C11 C12 1.402(4) .
C11 H11A 0.9300 .
C12 C13 1.405(3) .
C12 C14 1.442(4) .
C15 C14 1.350(4) .
C15 H15A 0.9300 .
C14 H14A 0.9300 .

loop_
_geom_hbond_atom_site_label_D
_geom_hbond_atom_site_label_H
_geom_hbond_atom_site_label_A
_geom_hbond_distance_DH
_geom_hbond_distance_HA
_geom_hbond_distance_DA
_geom_hbond_angle_DHA
_geom_hbond_site_symmetry_A
O4 H2 O2 0.80 2.04 2.776(3) 153.4 2_666
O4 H1 O7 0.82 2.05 2.858(3) 168.1 2_657
O5 H4 O1 0.94 1.92 2.852(3) 169.1 2_666
O5 H3 O2 0.87 1.93 2.798(3) 179.2 1_455
O6 H5 O3 0.88 1.90 2.771(3) 169.4 2_757
O6 H6 O6 0.87 1.82 2.667(5) 165.6 2_757
O7 H7 O3 0.96 1.79 2.734(3) 163.6 2_657
O7 H8 O6 1.09 1.62 2.704(4) 171.0 .
O8 H9 O5 0.88 2.00 2.790(3) 149.8 2_657
O8 H10' O7 0.80 1.93 2.731(4) 176.9 .
O8 H10 O8 0.88 1.87 2.730(5) 166.5 2_658

loop_
_geom_torsion_atom_site_label_1
_geom_torsion_atom_site_label_2
_geom_torsion_atom_site_label_3
_geom_torsion_atom_site_label_4
_geom_torsion
_geom_torsion_site_symmetry_1
N1 Cu O1 C1 3.85(16) .
N3 Cu O1 C1 178.36(16) .
N2 Cu O1 C1 106.2(2) .
O4 Cu O1 C1 -89.21(17) .
O7 Cu O1 C1 -42.05(17) 2_657
O2 Cu O1 C1 -112.71(17) 2_666
O1 Cu N1 C2 -5.60(16) .
N3 Cu N1 C2 -51.3(6) .
N2 Cu N1 C2 -166.80(16) .
O4 Cu N1 C2 94.40(17) .
O7 Cu N1 C2 116.20(18) 2_657
O2 Cu N1 C2 52.04(17) 2_666
O1 Cu N1 O3 179.69(18) .
N3 Cu N1 O3 134.0(5) .
N2 Cu N1 O3 18.49(18) .
O4 Cu N1 O3 -80.31(18) .
O7 Cu N1 O3 -58.51(16) 2_657
O2 Cu N1 O3 -122.66(16) 2_666
O1 Cu N2 C4 -108.4(3) .
N1 Cu N2 C4 -9.2(2) .
N3 Cu N2 C4 177.8(2) .
O4 Cu N2 C4 86.9(2) .
O7 Cu N2 C4 41.8(2) 2_657
O2 Cu N2 C4 119.3(2) 2_666
O1 Cu N2 C8 70.5(3) .
N1 Cu N2 C8 169.72(14) .
N3 Cu N2 C8 -3.29(14) .
O4 Cu N2 C8 -94.19(15) .
O7 Cu N2 C8 -139.27(14) 2_657
O2 Cu N2 C8 -61.75(16) 2_666
O1 Cu N3 C9 20.8(2) .
N1 Cu N3 C9 66.0(6) .
N2 Cu N3 C9 -177.3(2) .
O4 Cu N3 C9 -79.8(2) .
O7 Cu N3 C9 -100.0(2) 2_657
O2 Cu N3 C9 -39.82(19) 2_666
O1 Cu N3 C13 -158.78(15) .
N1 Cu N3 C13 -113.5(5) .
N2 Cu N3 C13 3.11(15) .
O4 Cu N3 C13 100.64(15) .
O7 Cu N3 C13 80.46(17) 2_657
O2 Cu N3 C13 140.60(16) 2_666
Cu O1 C1 O2 178.54(19) .
Cu O1 C1 C2 -1.7(3) .
O3 N1 C2 C3 2.2(3) .
Cu N1 C2 C3 -172.84(19) .
O3 N1 C2 C1 -178.92(18) .
Cu N1 C2 C1 6.1(2) .
O2 C1 C2 N1 176.8(2) .
O1 C1 C2 N1 -2.9(3) .
O2 C1 C2 C3 -4.3(4) .
O1 C1 C2 C3 176.0(2) .
C8 N2 C4 C5 -0.6(4) .
Cu N2 C4 C5 178.27(19) .
N2 C4 C5 C6 0.0(4) .
C4 C5 C6 C7 0.7(4) .
C5 C6 C7 C8 -0.8(3) .
C5 C6 C7 C15 178.3(2) .
C4 N2 C8 C7 0.5(3) .
Cu N2 C8 C7 -178.58(16) .
C4 N2 C8 C13 -177.97(19) .
Cu N2 C8 C13 3.0(2) .
C6 C7 C8 N2 0.2(3) .
C15 C7 C8 N2 -178.9(2) .
C6 C7 C8 C13 178.61(19) .
C15 C7 C8 C13 -0.6(3) .
C13 N3 C9 C10 -0.2(3) .
Cu N3 C9 C10 -179.74(19) .
N3 C9 C10 C11 1.3(4) .
C9 C10 C11 C12 -1.2(4) .
C10 C11 C12 C13 0.1(4) .
C10 C11 C12 C14 -178.2(3) .
C9 N3 C13 C12 -1.0(3) .
Cu N3 C13 C12 178.66(16) .
C9 N3 C13 C8 177.96(19) .
Cu N3 C13 C8 -2.4(2) .
C11 C12 C13 N3 1.0(3) .
C14 C12 C13 N3 179.5(2) .
C11 C12 C13 C8 -177.9(2) .
C14 C12 C13 C8 0.6(3) .
N2 C8 C13 N3 -0.4(3) .
C7 C8 C13 N3 -178.91(19) .
N2 C8 C13 C12 178.53(18) .
C7 C8 C13 C12 0.0(3) .
C8 C7 C15 C14 0.4(3) .
C6 C7 C15 C14 -178.7(2) .
C7 C15 C14 C12 0.2(4) .
C11 C12 C14 C15 177.6(2) .
C13 C12 C14 C15 -0.7(3) .
